data_7229005
loop_
_publ_author_name
'Ma, Yan'
'Yang, Yong-Sheng'
'Jiang, Yu-Han'
'Li, Yue-Xue'
'Liu, Min'
'Li, Zhong-Feng'
'Han, Hong-Liang'
'Yang, Yu-Ping'
'Xin, Xiu-Lan'
'Jin, Qiong-Hua'

_publ_section_title
;
 Lanthanide contraction and chelating effect on a new family of lanthanide
 complexes with tetrakis(O-isopropyl)methyle-nediphosphonate: synthesis,
 structures and terahertz time-domain spectroscopy
;
_journal_issue 66
_journal_name_full 'RSC Adv.'
_journal_page_first 41651
_journal_paper_doi 10.1039/C7RA07888A
_journal_volume 7
_journal_year 2017
_chemical_formula_sum 'C26 H78 Cl3 Nd O22 P4'
_chemical_formula_weight 1117.35
_chemical_name_systematic
; 
 ? 
;
_space_group_IT_number 2
_symmetry_cell_setting triclinic
_symmetry_space_group_name_Hall '-P 1'
_symmetry_space_group_name_H-M 'P -1'
_atom_sites_solution_hydrogens geom
_atom_sites_solution_primary direct
_atom_sites_solution_secondary difmap
_audit_creation_method SHELXL-97
_audit_update_record
;
2017-07-07 deposited with the CCDC.
2017-08-18 downloaded from the CCDC.
;
_cell_angle_alpha 85.654(2)
_cell_angle_beta 82.4010(10)
_cell_angle_gamma 76.2460(10)
_cell_formula_units_Z 2
_cell_length_a 10.3830(10)
_cell_length_b 15.2969(14)
_cell_length_c 18.6231(18)
_cell_measurement_reflns_used 4018
_cell_measurement_temperature 298(2)
_cell_measurement_theta_max 23.021
_cell_measurement_theta_min 2.426
_cell_volume 2844.8(5)
_computing_cell_refinement 'Bruker SMART'
_computing_data_collection 'Bruker SMART'
_computing_data_reduction 'Bruker SAINT'
_computing_molecular_graphics 'Bruker SHELXTL'
_computing_publication_material 'Bruker SHELXTL'
_computing_structure_refinement 'SHELXL-97 (Sheldrick, 1997)'
_computing_structure_solution 'SHELXS-97 (Sheldrick, 1990)'
_diffrn_ambient_temperature 298(2)
_diffrn_measured_fraction_theta_full 0.983
_diffrn_measured_fraction_theta_max 0.983
_diffrn_measurement_device_type 'CCD area detector'
_diffrn_measurement_method 'phi and omega scans'
_diffrn_radiation_monochromator graphite
_diffrn_radiation_source 'fine-focus sealed tube'
_diffrn_radiation_type MoK\a
_diffrn_radiation_wavelength 0.71073
_diffrn_reflns_av_R_equivalents 0.0411
_diffrn_reflns_av_sigmaI/netI 0.0942
_diffrn_reflns_limit_h_max 12
_diffrn_reflns_limit_h_min -12
_diffrn_reflns_limit_k_max 18
_diffrn_reflns_limit_k_min -18
_diffrn_reflns_limit_l_max 14
_diffrn_reflns_limit_l_min -22
_diffrn_reflns_number 14781
_diffrn_reflns_theta_full 25.02
_diffrn_reflns_theta_max 25.02
_diffrn_reflns_theta_min 2.43
_exptl_absorpt_coefficient_mu 1.226
_exptl_absorpt_correction_T_max 0.9083
_exptl_absorpt_correction_T_min 0.5907
_exptl_absorpt_correction_type multi-scan
_exptl_absorpt_process_details sadabs
_exptl_crystal_density_diffrn 1.304
_exptl_crystal_density_method 'not measured'
_exptl_crystal_description block
_exptl_crystal_F_000 1162
_exptl_crystal_size_max 0.48
_exptl_crystal_size_mid 0.35
_exptl_crystal_size_min 0.08
_refine_diff_density_max 1.938
_refine_diff_density_min -1.241
_refine_diff_density_rms 0.142
_refine_ls_extinction_method none
_refine_ls_goodness_of_fit_ref 1.040
_refine_ls_hydrogen_treatment mixed
_refine_ls_matrix_type full
_refine_ls_number_parameters 551
_refine_ls_number_reflns 9887
_refine_ls_number_restraints 0
_refine_ls_restrained_S_all 1.040
_refine_ls_R_factor_all 0.0997
_refine_ls_R_factor_gt 0.0628
_refine_ls_shift/su_max 0.001
_refine_ls_shift/su_mean 0.000
_refine_ls_structure_factor_coef Fsqd
_refine_ls_weighting_details 'calc w=1/[\s^2^(Fo^2^)+(0.0891P)^2^+8.5845P] where P=(Fo^2^+2Fc^2^)/3'
_refine_ls_weighting_scheme calc
_refine_ls_wR_factor_gt 0.1596
_refine_ls_wR_factor_ref 0.1882
_reflns_number_gt 6933
_reflns_number_total 9887
_reflns_threshold_expression >2sigma(I)
_cod_data_source_file c7ra07888a2.cif
_cod_data_source_block 111030e
_cod_depositor_comments
;
The following automatic conversions were performed:

'_symmetry_cell_setting' value 'Triclinic' changed to 'triclinic'
according to
/home/data/users/saulius/crontab/automatic-downloads/rss-feeds/RSC/lib/dictionaries/cif_core.dic
dictionary named 'cif_core.dic' version 2.4.2 from 2011-04-26.

Automatic conversion script
Id: cif_fix_values 4973 2017-02-22 13:04:09Z antanas 
;
_cod_original_sg_symbol_H-M P-1
_cod_database_code 7229005

loop_
_symmetry_equiv_pos_as_xyz
'x, y, z'
'-x, -y, -z'

loop_
_atom_site_label
_atom_site_type_symbol
_atom_site_fract_x
_atom_site_fract_y
_atom_site_fract_z
_atom_site_U_iso_or_equiv
_atom_site_adp_type
_atom_site_occupancy
_atom_site_symmetry_multiplicity
_atom_site_calc_flag
_atom_site_refinement_flags
_atom_site_disorder_assembly
_atom_site_disorder_group
Nd1 Nd 0.50344(4) 0.67316(3) 0.70103(2) 0.02867(16) Uani 1 1 d . . .
Cl1 Cl 0.4635(2) 0.62443(16) 0.43310(12) 0.0486(6) Uani 1 1 d . . .
Cl2 Cl 0.8996(3) 0.5598(2) 0.84040(14) 0.0652(7) Uani 1 1 d . . .
Cl3 Cl 0.8345(3) 0.83214(18) 0.68657(17) 0.0671(7) Uani 1 1 d . . .
O1 O 0.4805(5) 0.7687(3) 0.5907(3) 0.0345(13) Uani 1 1 d . . .
O2 O 0.5634(6) 0.8669(4) 0.4874(3) 0.0449(15) Uani 1 1 d . . .
O3 O 0.3289(6) 0.9102(4) 0.5397(3) 0.0431(14) Uani 1 1 d . . .
O4 O 0.4484(6) 0.8306(4) 0.7384(3) 0.0461(15) Uani 1 1 d . . .
O5 O 0.4672(8) 0.9920(5) 0.7546(4) 0.075(2) Uani 1 1 d . . .
O6 O 0.2759(7) 0.9722(5) 0.7039(4) 0.068(2) Uani 1 1 d . . .
O7 O 0.4212(6) 0.6544(4) 0.8303(3) 0.0418(14) Uani 1 1 d . . .
O8 O 0.3419(6) 0.5836(5) 0.9503(3) 0.0559(18) Uani 1 1 d . . .
O9 O 0.5359(7) 0.6491(4) 0.9452(3) 0.0552(17) Uani 1 1 d . . .
O10 O 0.5763(6) 0.5148(4) 0.7352(3) 0.0383(13) Uani 1 1 d . . .
O11 O 0.6669(6) 0.3597(4) 0.7929(3) 0.0503(16) Uani 1 1 d . . .
O12 O 0.4252(6) 0.4259(4) 0.8142(3) 0.0444(15) Uani 1 1 d . . .
O13 O 0.4526(6) 0.5851(4) 0.6052(3) 0.0395(14) Uani 1 1 d . . .
H13I H 0.4511 0.6065 0.5617 0.047 Uiso 1 1 d R . .
H13J H 0.4741 0.5280 0.6041 0.047 Uiso 1 1 d R . .
O14 O 0.7131(5) 0.6300(4) 0.6225(3) 0.0433(14) Uani 1 1 d . . .
H14C H 0.7843 0.6052 0.6409 0.052 Uiso 1 1 d R . .
H14D H 0.7198 0.6113 0.5800 0.052 Uiso 1 1 d R . .
O15 O 0.2614(5) 0.6963(4) 0.7098(3) 0.0482(16) Uani 1 1 d . . .
H15C H 0.2218 0.6880 0.6746 0.058 Uiso 1 1 d R . .
H15D H 0.2029 0.7092 0.7462 0.058 Uiso 1 1 d R . .
O16 O 0.6850(6) 0.6938(4) 0.7655(3) 0.0468(15) Uani 1 1 d . . .
H16F H 0.7424 0.6555 0.7870 0.056 Uiso 1 1 d R . .
H16G H 0.7234 0.7331 0.7432 0.056 Uiso 1 1 d R . .
O17 O 0.0764(7) 0.6787(5) 0.6210(4) 0.0615(18) Uani 1 1 d . . .
H17F H 0.0466 0.6323 0.6350 0.074 Uiso 1 1 d R . .
H17G H 0.0182 0.7248 0.6360 0.074 Uiso 1 1 d R . .
O18 O 0.0283(7) 0.7334(6) 0.8043(4) 0.079(2) Uani 1 1 d . . .
H18C H 0.0000 0.6861 0.8167 0.094 Uiso 1 1 d R . .
H18D H -0.0188 0.7635 0.7728 0.094 Uiso 1 1 d R . .
O19 O 0.9483(6) 0.5458(4) 0.6743(3) 0.0550(17) Uani 1 1 d . . .
H19F H 0.9385 0.5408 0.7204 0.066 Uiso 1 1 d R . .
H19G H 0.9748 0.4934 0.6578 0.066 Uiso 1 1 d R . .
O20 O 0.1642(7) 0.6217(5) 0.4832(4) 0.073(2) Uani 1 1 d . . .
H20F H 0.2221 0.6291 0.4479 0.087 Uiso 1 1 d R . .
H20G H 0.2038 0.6105 0.5211 0.087 Uiso 1 1 d R . .
O21 O 0.9675(7) 0.6091(5) 0.3981(4) 0.070(2) Uani 1 1 d . . .
H21C H 0.9022 0.5950 0.4251 0.083 Uiso 1 1 d R . .
H21D H 1.0267 0.6125 0.4245 0.083 Uiso 1 1 d R . .
O22 O 0.7502(6) 0.5639(4) 0.4850(3) 0.0553(17) Uani 1 1 d . . .
H22F H 0.6728 0.5774 0.4712 0.066 Uiso 1 1 d R . .
H22G H 0.7716 0.5073 0.4940 0.066 Uiso 1 1 d R . .
P1 P 0.4694(2) 0.86122(13) 0.55912(11) 0.0318(5) Uani 1 1 d . A .
P2 P 0.4235(2) 0.92483(15) 0.71022(13) 0.0424(6) Uani 1 1 d . A .
P3 P 0.4601(2) 0.60348(16) 0.89776(11) 0.0381(5) Uani 1 1 d . . .
P4 P 0.5630(2) 0.45152(14) 0.79848(12) 0.0365(5) Uani 1 1 d . . .
C1 C 0.5038(8) 0.9345(5) 0.6206(5) 0.038(2) Uani 1 1 d . . .
H1 H 0.5589 0.9743 0.6069 0.045 Uiso 1 1 calc R A .
C2 C 0.6849(9) 0.8001(6) 0.4626(5) 0.047(2) Uani 1 1 d . . .
H2 H 0.6818 0.7415 0.4872 0.056 Uiso 1 1 calc R . .
C3 C 0.8036(11) 0.8306(10) 0.4823(7) 0.091(4) Uani 1 1 d . . .
H3A H 0.8013 0.8908 0.4627 0.136 Uiso 1 1 calc R . .
H3B H 0.8846 0.7908 0.4626 0.136 Uiso 1 1 calc R . .
H3C H 0.8003 0.8296 0.5341 0.136 Uiso 1 1 calc R . .
C4 C 0.6850(11) 0.7937(8) 0.3833(6) 0.068(3) Uani 1 1 d . . .
H4A H 0.6001 0.7852 0.3740 0.102 Uiso 1 1 calc R . .
H4B H 0.7543 0.7435 0.3662 0.102 Uiso 1 1 calc R . .
H4C H 0.7007 0.8482 0.3584 0.102 Uiso 1 1 calc R . .
C5 C 0.2551(10) 0.8657(7) 0.4965(6) 0.059(3) Uani 1 1 d . . .
H5 H 0.2959 0.8011 0.4938 0.071 Uiso 1 1 calc R . .
C6 C 0.2556(13) 0.9107(9) 0.4233(7) 0.085(4) Uani 1 1 d . . .
H6A H 0.2138 0.9735 0.4272 0.128 Uiso 1 1 calc R . .
H6B H 0.2074 0.8836 0.3942 0.128 Uiso 1 1 calc R . .
H6C H 0.3460 0.9042 0.4010 0.128 Uiso 1 1 calc R . .
C7 C 0.1153(13) 0.8819(11) 0.5385(8) 0.107(5) Uani 1 1 d . . .
H7A H 0.0904 0.8253 0.5493 0.160 Uiso 1 1 calc R . .
H7B H 0.0526 0.9204 0.5097 0.160 Uiso 1 1 calc R . .
H7C H 0.1151 0.9100 0.5829 0.160 Uiso 1 1 calc R . .
C8 C 0.5574(13) 0.9731(9) 0.8095(7) 0.079(4) Uani 1 1 d . . .
H8 H 0.6021 0.9091 0.8131 0.095 Uiso 1 1 calc R . .
C9 C 0.6554(16) 1.0315(11) 0.7894(9) 0.125(6) Uani 1 1 d . . .
H9A H 0.7043 1.0156 0.7429 0.188 Uiso 1 1 calc R . .
H9B H 0.7164 1.0226 0.8252 0.188 Uiso 1 1 calc R . .
H9C H 0.6083 1.0935 0.7870 0.188 Uiso 1 1 calc R . .
C10 C 0.4673(18) 1.0039(12) 0.8797(8) 0.132(6) Uani 1 1 d . . .
H10A H 0.4080 1.0610 0.8704 0.198 Uiso 1 1 calc R . .
H10B H 0.5216 1.0098 0.9162 0.198 Uiso 1 1 calc R . .
H10C H 0.4161 0.9601 0.8964 0.198 Uiso 1 1 calc R . .
C11 C 0.157(3) 0.944(4) 0.735(2) 0.075(10) Uani 0.55(7) 1 d P A 1
H11 H 0.1525 0.8884 0.7144 0.090 Uiso 0.55(7) 1 calc PR A 1
C12 C 0.173(5) 0.928(4) 0.816(4) 0.110(16) Uani 0.55(7) 1 d P A 1
H12A H 0.2591 0.8901 0.8222 0.165 Uiso 0.55(7) 1 calc PR A 1
H12B H 0.1049 0.8986 0.8398 0.165 Uiso 0.55(7) 1 calc PR A 1
H12C H 0.1633 0.9843 0.8380 0.165 Uiso 0.55(7) 1 calc PR A 1
C13 C 0.032(5) 1.018(4) 0.723(4) 0.125(18) Uani 0.55(7) 1 d P A 1
H13A H 0.0490 1.0759 0.7299 0.187 Uiso 0.55(7) 1 calc PR A 1
H13B H -0.0412 1.0084 0.7572 0.187 Uiso 0.55(7) 1 calc PR A 1
H13C H 0.0115 1.0163 0.6747 0.187 Uiso 0.55(7) 1 calc PR A 1
C11' C 0.159(3) 0.994(4) 0.755(2) 0.076(13) Uani 0.45(7) 1 d P A 2
H11' H 0.1568 1.0475 0.7811 0.091 Uiso 0.45(7) 1 calc PR A 2
C12' C 0.108(7) 0.922(5) 0.806(4) 0.110(19) Uani 0.45(7) 1 d P A 2
H12D H 0.0563 0.8933 0.7803 0.165 Uiso 0.45(7) 1 calc PR A 2
H12E H 0.0524 0.9510 0.8470 0.165 Uiso 0.45(7) 1 calc PR A 2
H12F H 0.1819 0.8785 0.8221 0.165 Uiso 0.45(7) 1 calc PR A 2
C13' C 0.075(7) 1.017(5) 0.691(4) 0.116(19) Uani 0.45(7) 1 d P A 2
H13D H 0.1326 1.0084 0.6459 0.174 Uiso 0.45(7) 1 calc PR A 2
H13E H 0.0248 1.0780 0.6926 0.174 Uiso 0.45(7) 1 calc PR A 2
H13F H 0.0140 0.9774 0.6937 0.174 Uiso 0.45(7) 1 calc PR A 2
C14 C 0.5784(9) 0.4992(6) 0.8802(4) 0.042(2) Uani 1 1 d . . .
H14 H 0.6418 0.4725 0.9109 0.050 Uiso 1 1 calc R . .
C15 C 0.5154(12) 0.7467(8) 0.9520(6) 0.067(3) Uani 1 1 d . . .
H15 H 0.4821 0.7789 0.9082 0.080 Uiso 1 1 calc R . .
C16 C 0.6472(15) 0.7628(9) 0.9595(8) 0.101(5) Uani 1 1 d . . .
H16A H 0.6796 0.7308 1.0023 0.152 Uiso 1 1 calc R . .
H16B H 0.6394 0.8262 0.9633 0.152 Uiso 1 1 calc R . .
H16C H 0.7085 0.7420 0.9177 0.152 Uiso 1 1 calc R . .
C17 C 0.4157(17) 0.7711(10) 1.0147(9) 0.127(6) Uani 1 1 d . . .
H17A H 0.4496 0.7406 1.0577 0.191 Uiso 1 1 calc R . .
H17B H 0.3353 0.7538 1.0079 0.191 Uiso 1 1 calc R . .
H17C H 0.3968 0.8351 1.0199 0.191 Uiso 1 1 calc R . .
C18 C 0.2108(10) 0.5762(8) 0.9314(5) 0.059(3) Uani 1 1 d . . .
H18 H 0.2099 0.5845 0.8787 0.070 Uiso 1 1 calc R . .
C19 C 0.1913(12) 0.4851(8) 0.9554(6) 0.076(3) Uani 1 1 d . . .
H19A H 0.2668 0.4404 0.9359 0.114 Uiso 1 1 calc R . .
H19B H 0.1118 0.4766 0.9385 0.114 Uiso 1 1 calc R . .
H19C H 0.1825 0.4792 1.0074 0.114 Uiso 1 1 calc R . .
C20 C 0.1096(13) 0.6499(10) 0.9676(7) 0.094(4) Uani 1 1 d . . .
H20A H 0.1088 0.6409 1.0192 0.141 Uiso 1 1 calc R . .
H20B H 0.0231 0.6500 0.9546 0.141 Uiso 1 1 calc R . .
H20C H 0.1313 0.7066 0.9524 0.141 Uiso 1 1 calc R . .
C21 C 0.7955(10) 0.3426(6) 0.7471(5) 0.054(3) Uani 1 1 d . . .
H21 H 0.8024 0.3968 0.7166 0.064 Uiso 1 1 calc R . .
C22 C 0.9014(13) 0.3220(9) 0.7927(8) 0.099(5) Uani 1 1 d . . .
H22A H 0.8947 0.3721 0.8221 0.148 Uiso 1 1 calc R . .
H22B H 0.9860 0.3103 0.7631 0.148 Uiso 1 1 calc R . .
H22C H 0.8939 0.2697 0.8235 0.148 Uiso 1 1 calc R . .
C23 C 0.7953(12) 0.2693(8) 0.7008(7) 0.081(4) Uani 1 1 d . . .
H23A H 0.7816 0.2175 0.7306 0.122 Uiso 1 1 calc R . .
H23B H 0.8794 0.2541 0.6709 0.122 Uiso 1 1 calc R . .
H23C H 0.7247 0.2883 0.6706 0.122 Uiso 1 1 calc R . .
C24 C 0.3757(10) 0.3791(6) 0.7604(5) 0.050(2) Uani 1 1 d . . .
H24 H 0.4445 0.3651 0.7188 0.061 Uiso 1 1 calc R . .
C25 C 0.3522(15) 0.2923(9) 0.7984(7) 0.092(4) Uani 1 1 d . . .
H25A H 0.4337 0.2578 0.8149 0.138 Uiso 1 1 calc R . .
H25B H 0.3229 0.2580 0.7652 0.138 Uiso 1 1 calc R . .
H25C H 0.2849 0.3059 0.8391 0.138 Uiso 1 1 calc R . .
C26 C 0.2544(11) 0.4417(8) 0.7358(6) 0.074(3) Uani 1 1 d . . .
H26A H 0.1885 0.4575 0.7767 0.111 Uiso 1 1 calc R . .
H26B H 0.2190 0.4127 0.7015 0.111 Uiso 1 1 calc R . .
H26C H 0.2778 0.4952 0.7131 0.111 Uiso 1 1 calc R . .

loop_
_atom_site_aniso_label
_atom_site_aniso_U_11
_atom_site_aniso_U_22
_atom_site_aniso_U_33
_atom_site_aniso_U_23
_atom_site_aniso_U_13
_atom_site_aniso_U_12
Nd1 0.0261(2) 0.0330(2) 0.0269(2) 0.00064(16) -0.00788(16) -0.00500(17)
Cl1 0.0496(14) 0.0534(13) 0.0435(13) -0.0042(10) -0.0107(10) -0.0098(11)
Cl2 0.0515(15) 0.096(2) 0.0484(15) 0.0078(14) -0.0164(12) -0.0161(14)
Cl3 0.0494(15) 0.0630(16) 0.089(2) 0.0079(14) -0.0127(14) -0.0137(13)
O1 0.042(3) 0.029(3) 0.034(3) 0.002(2) -0.013(3) -0.008(2)
O2 0.047(4) 0.035(3) 0.046(4) 0.008(3) -0.003(3) 0.000(3)
O3 0.037(3) 0.035(3) 0.060(4) 0.000(3) -0.020(3) -0.007(3)
O4 0.054(4) 0.040(3) 0.045(4) -0.007(3) -0.010(3) -0.009(3)
O5 0.099(6) 0.056(4) 0.078(5) -0.017(4) -0.031(5) -0.018(4)
O6 0.050(4) 0.055(4) 0.087(6) 0.005(4) 0.003(4) 0.001(4)
O7 0.044(4) 0.049(3) 0.030(3) -0.004(3) -0.002(3) -0.006(3)
O8 0.048(4) 0.089(5) 0.033(3) 0.009(3) -0.009(3) -0.023(4)
O9 0.065(5) 0.061(4) 0.046(4) -0.007(3) -0.023(3) -0.016(3)
O10 0.048(4) 0.041(3) 0.024(3) 0.003(2) -0.006(3) -0.007(3)
O11 0.055(4) 0.042(3) 0.048(4) 0.009(3) -0.004(3) -0.002(3)
O12 0.045(4) 0.056(4) 0.037(3) -0.005(3) -0.011(3) -0.016(3)
O13 0.051(4) 0.035(3) 0.034(3) 0.000(2) -0.017(3) -0.008(3)
O14 0.028(3) 0.065(4) 0.033(3) -0.007(3) -0.005(2) -0.002(3)
O15 0.027(3) 0.076(4) 0.043(4) -0.015(3) -0.008(3) -0.008(3)
O16 0.034(3) 0.063(4) 0.048(4) 0.002(3) -0.017(3) -0.014(3)
O17 0.052(4) 0.074(5) 0.063(5) -0.012(4) -0.011(3) -0.018(4)
O18 0.056(5) 0.112(6) 0.072(5) 0.003(5) -0.014(4) -0.027(5)
O19 0.046(4) 0.068(4) 0.047(4) -0.009(3) -0.014(3) 0.001(3)
O20 0.057(5) 0.108(6) 0.054(4) -0.005(4) -0.007(4) -0.020(4)
O21 0.053(4) 0.084(5) 0.073(5) -0.015(4) -0.006(4) -0.014(4)
O22 0.045(4) 0.069(4) 0.053(4) -0.014(3) -0.009(3) -0.010(3)
P1 0.0307(11) 0.0295(10) 0.0358(12) 0.0034(9) -0.0096(9) -0.0064(9)
P2 0.0466(14) 0.0350(12) 0.0456(14) -0.0084(10) -0.0077(11) -0.0061(10)
P3 0.0409(13) 0.0533(14) 0.0225(11) -0.0010(9) -0.0085(9) -0.0136(11)
P4 0.0401(13) 0.0379(12) 0.0312(12) 0.0029(9) -0.0087(10) -0.0077(10)
C1 0.040(5) 0.030(4) 0.048(5) 0.001(4) -0.009(4) -0.017(4)
C2 0.044(6) 0.043(5) 0.048(6) 0.001(4) 0.000(4) -0.005(4)
C3 0.052(7) 0.126(11) 0.097(10) -0.051(9) -0.010(7) -0.011(7)
C4 0.067(7) 0.076(7) 0.056(7) -0.010(6) -0.004(6) -0.007(6)
C5 0.051(6) 0.048(6) 0.085(8) -0.004(5) -0.034(6) -0.009(5)
C6 0.080(9) 0.109(10) 0.082(9) -0.016(8) -0.038(7) -0.031(8)
C7 0.073(10) 0.132(13) 0.125(13) 0.018(10) -0.032(9) -0.040(9)
C8 0.085(9) 0.074(8) 0.080(9) -0.021(7) -0.020(7) -0.009(7)
C9 0.115(14) 0.135(14) 0.141(15) -0.044(12) -0.005(11) -0.055(12)
C10 0.160(17) 0.157(16) 0.081(11) -0.034(11) -0.010(11) -0.035(13)
C11 0.072(17) 0.06(2) 0.08(2) -0.001(16) -0.007(14) -0.001(15)
C12 0.08(3) 0.12(3) 0.11(3) 0.00(2) 0.01(3) -0.01(3)
C13 0.06(3) 0.15(3) 0.13(5) 0.00(3) 0.03(2) 0.01(2)
C11' 0.07(2) 0.07(3) 0.08(2) 0.00(2) 0.001(17) 0.000(19)
C12' 0.08(4) 0.12(4) 0.11(4) 0.00(3) 0.01(4) -0.01(4)
C13' 0.08(4) 0.13(4) 0.12(5) 0.00(4) 0.00(3) 0.00(3)
C14 0.042(5) 0.056(5) 0.031(5) 0.005(4) -0.021(4) -0.012(4)
C15 0.076(8) 0.068(7) 0.061(7) -0.016(6) -0.023(6) -0.014(6)
C16 0.114(12) 0.090(10) 0.112(12) -0.021(9) -0.017(9) -0.039(9)
C17 0.124(14) 0.102(12) 0.150(16) -0.063(11) -0.001(12) -0.005(10)
C18 0.042(6) 0.092(8) 0.043(6) 0.002(5) -0.012(5) -0.014(6)
C19 0.075(8) 0.108(10) 0.054(7) 0.011(7) -0.005(6) -0.045(7)
C20 0.071(9) 0.129(12) 0.081(9) -0.011(9) -0.017(7) -0.012(8)
C21 0.050(6) 0.046(6) 0.058(6) 0.003(5) -0.003(5) -0.002(5)
C22 0.078(10) 0.093(10) 0.126(12) -0.034(9) -0.035(9) 0.000(8)
C23 0.073(8) 0.087(9) 0.077(8) -0.020(7) -0.006(7) -0.001(7)
C24 0.057(6) 0.059(6) 0.041(5) -0.007(4) -0.011(5) -0.019(5)
C25 0.132(12) 0.089(9) 0.080(9) -0.002(7) -0.038(8) -0.059(9)
C26 0.058(7) 0.102(9) 0.067(8) -0.007(7) -0.027(6) -0.015(7)

loop_
_atom_type_symbol
_atom_type_description
_atom_type_scat_dispersion_real
_atom_type_scat_dispersion_imag
_atom_type_scat_source
C C 0.0033 0.0016 'International Tables Vol C Tables 4.2.6.8 and 6.1.1.4'
H H 0.0000 0.0000 'International Tables Vol C Tables 4.2.6.8 and 6.1.1.4'
O O 0.0106 0.0060 'International Tables Vol C Tables 4.2.6.8 and 6.1.1.4'
P P 0.1023 0.0942 'International Tables Vol C Tables 4.2.6.8 and 6.1.1.4'
Cl Cl 0.1484 0.1585 'International Tables Vol C Tables 4.2.6.8 and 6.1.1.4'
Nd Nd -0.1943 3.0179 'International Tables Vol C Tables 4.2.6.8 and 6.1.1.4'

loop_
_geom_angle_atom_site_label_1
_geom_angle_atom_site_label_2
_geom_angle_atom_site_label_3
_geom_angle
O10 Nd1 O1 138.36(17)
O10 Nd1 O14 78.12(19)
O1 Nd1 O14 73.22(19)
O10 Nd1 O15 103.2(2)
O1 Nd1 O15 84.88(19)
O14 Nd1 O15 145.2(2)
O10 Nd1 O16 85.5(2)
O1 Nd1 O16 112.44(19)
O14 Nd1 O16 71.55(19)
O15 Nd1 O16 143.0(2)
O10 Nd1 O7 73.13(18)
O1 Nd1 O7 146.03(18)
O14 Nd1 O7 137.63(19)
O15 Nd1 O7 72.8(2)
O16 Nd1 O7 75.7(2)
O10 Nd1 O4 147.55(19)
O1 Nd1 O4 73.33(18)
O14 Nd1 O4 114.6(2)
O15 Nd1 O4 83.1(2)
O16 Nd1 O4 72.0(2)
O7 Nd1 O4 78.75(19)
O10 Nd1 O13 72.41(18)
O1 Nd1 O13 71.46(17)
O14 Nd1 O13 75.09(19)
O15 Nd1 O13 72.43(19)
O16 Nd1 O13 143.05(19)
O7 Nd1 O13 122.74(19)
O4 Nd1 O13 138.42(19)
P1 O1 Nd1 145.2(3)
C2 O2 P1 126.7(5)
C5 O3 P1 120.5(5)
P2 O4 Nd1 143.1(4)
C8 O5 P2 128.7(7)
C11' O6 C11 35.3(15)
C11' O6 P2 133.7(16)
C11 O6 P2 128.7(14)
P3 O7 Nd1 141.5(3)
C18 O8 P3 126.9(6)
C15 O9 P3 125.4(6)
P4 O10 Nd1 139.8(3)
C21 O11 P4 125.9(5)
C24 O12 P4 121.2(6)
Nd1 O13 H13I 120.5
Nd1 O13 H13J 124.5
H13I O13 H13J 108.0
Nd1 O14 H14C 119.7
Nd1 O14 H14D 124.4
H14C O14 H14D 108.3
Nd1 O15 H15C 122.5
Nd1 O15 H15D 129.5
H15C O15 H15D 107.8
Nd1 O16 H16F 130.4
Nd1 O16 H16G 110.9
H16F O16 H16G 108.3
H17F O17 H17G 108.1
H18C O18 H18D 108.2
H19F O19 H19G 108.7
H20F O20 H20G 107.3
H21C O21 H21D 108.4
H22F O22 H22G 108.5
O1 P1 O3 115.3(3)
O1 P1 O2 113.6(3)
O3 P1 O2 104.4(3)
O1 P1 C1 112.1(3)
O3 P1 C1 103.0(4)
O2 P1 C1 107.5(4)
O4 P2 O6 116.1(4)
O4 P2 O5 116.4(4)
O6 P2 O5 101.7(4)
O4 P2 C1 111.6(4)
O6 P2 C1 103.7(4)
O5 P2 C1 106.0(4)
O7 P3 O8 114.1(4)
O7 P3 O9 115.7(4)
O8 P3 O9 104.1(4)
O7 P3 C14 112.3(4)
O8 P3 C14 108.3(4)
O9 P3 C14 101.3(4)
O10 P4 O11 114.1(3)
O10 P4 O12 115.1(3)
O11 P4 O12 104.6(3)
O10 P4 C14 111.3(4)
O11 P4 C14 107.5(4)
O12 P4 C14 103.4(4)
P2 C1 P1 114.0(4)
P2 C1 H1 123.0
P1 C1 H1 123.0
O2 C2 C4 106.6(8)
O2 C2 C3 108.1(8)
C4 C2 C3 113.8(9)
O2 C2 H2 109.4
C4 C2 H2 109.4
C3 C2 H2 109.4
C2 C3 H3A 109.5
C2 C3 H3B 109.5
H3A C3 H3B 109.5
C2 C3 H3C 109.5
H3A C3 H3C 109.5
H3B C3 H3C 109.5
C2 C4 H4A 109.5
C2 C4 H4B 109.5
H4A C4 H4B 109.5
C2 C4 H4C 109.5
H4A C4 H4C 109.5
H4B C4 H4C 109.5
C6 C5 O3 107.7(8)
C6 C5 C7 112.4(10)
O3 C5 C7 103.3(9)
C6 C5 H5 111.0
O3 C5 H5 111.0
C7 C5 H5 111.0
C5 C6 H6A 109.5
C5 C6 H6B 109.5
H6A C6 H6B 109.5
C5 C6 H6C 109.5
H6A C6 H6C 109.5
H6B C6 H6C 109.5
C5 C7 H7A 109.5
C5 C7 H7B 109.5
H7A C7 H7B 109.5
C5 C7 H7C 109.5
H7A C7 H7C 109.5
H7B C7 H7C 109.5
O5 C8 C9 106.3(12)
O5 C8 C10 104.0(11)
C9 C8 C10 110.6(12)
O5 C8 H8 111.9
C9 C8 H8 111.9
C10 C8 H8 111.9
C8 C9 H9A 109.5
C8 C9 H9B 109.5
H9A C9 H9B 109.5
C8 C9 H9C 109.5
H9A C9 H9C 109.5
H9B C9 H9C 109.5
C8 C10 H10A 109.5
C8 C10 H10B 109.5
H10A C10 H10B 109.5
C8 C10 H10C 109.5
H10A C10 H10C 109.5
H10B C10 H10C 109.5
O6 C11 C13 111(3)
O6 C11 C12 105(4)
C13 C11 C12 111(4)
O6 C11 H11 110.1
C13 C11 H11 110.1
C12 C11 H11 110.1
O6 C11' C12' 123(4)
O6 C11' C13' 88(4)
C12' C11' C13' 109(5)
O6 C11' H11' 111.4
C12' C11' H11' 111.4
C13' C11' H11' 111.4
C11' C12' H12D 109.5
C11' C12' H12E 109.5
H12D C12' H12E 109.5
C11' C12' H12F 109.5
H12D C12' H12F 109.5
H12E C12' H12F 109.5
C11' C13' H13D 109.5
C11' C13' H13E 109.5
H13D C13' H13E 109.5
C11' C13' H13F 109.5
H13D C13' H13F 109.5
H13E C13' H13F 109.5
P4 C14 P3 113.6(4)
P4 C14 H14 123.2
P3 C14 H14 123.2
C17 C15 O9 106.9(10)
C17 C15 C16 114.2(11)
O9 C15 C16 106.2(10)
C17 C15 H15 109.8
O9 C15 H15 109.8
C16 C15 H15 109.8
C15 C16 H16A 109.5
C15 C16 H16B 109.5
H16A C16 H16B 109.5
C15 C16 H16C 109.5
H16A C16 H16C 109.5
H16B C16 H16C 109.5
C15 C17 H17A 109.5
C15 C17 H17B 109.5
H17A C17 H17B 109.5
C15 C17 H17C 109.5
H17A C17 H17C 109.5
H17B C17 H17C 109.5
C20 C18 O8 106.3(9)
C20 C18 C19 113.5(10)
O8 C18 C19 108.4(8)
C20 C18 H18 109.5
O8 C18 H18 109.5
C19 C18 H18 109.5
C18 C19 H19A 109.5
C18 C19 H19B 109.5
H19A C19 H19B 109.5
C18 C19 H19C 109.5
H19A C19 H19C 109.5
H19B C19 H19C 109.5
C18 C20 H20A 109.5
C18 C20 H20B 109.5
H20A C20 H20B 109.5
C18 C20 H20C 109.5
H20A C20 H20C 109.5
H20B C20 H20C 109.5
C22 C21 O11 109.0(9)
C22 C21 C23 113.8(10)
O11 C21 C23 106.4(9)
C22 C21 H21 109.2
O11 C21 H21 109.2
C23 C21 H21 109.2
C21 C22 H22A 109.5
C21 C22 H22B 109.5
H22A C22 H22B 109.5
C21 C22 H22C 109.5
H22A C22 H22C 109.5
H22B C22 H22C 109.5
C21 C23 H23A 109.5
C21 C23 H23B 109.5
H23A C23 H23B 109.5
C21 C23 H23C 109.5
H23A C23 H23C 109.5
H23B C23 H23C 109.5
O12 C24 C26 107.6(8)
O12 C24 C25 106.0(8)
C26 C24 C25 114.9(10)
O12 C24 H24 109.4
C26 C24 H24 109.4
C25 C24 H24 109.4
C24 C25 H25A 109.5
C24 C25 H25B 109.5
H25A C25 H25B 109.5
C24 C25 H25C 109.5
H25A C25 H25C 109.5
H25B C25 H25C 109.5
C24 C26 H26A 109.5
C24 C26 H26B 109.5
H26A C26 H26B 109.5
C24 C26 H26C 109.5
H26A C26 H26C 109.5
H26B C26 H26C 109.5

loop_
_geom_bond_atom_site_label_1
_geom_bond_atom_site_label_2
_geom_bond_distance
Nd1 O10 2.422(5)
Nd1 O1 2.435(5)
Nd1 O14 2.436(5)
Nd1 O15 2.438(6)
Nd1 O16 2.456(5)
Nd1 O7 2.465(5)
Nd1 O4 2.470(6)
Nd1 O13 2.496(5)
O1 P1 1.475(5)
O2 C2 1.467(10)
O2 P1 1.556(6)
O3 C5 1.481(11)
O3 P1 1.549(6)
O4 P2 1.472(6)
O5 C8 1.445(14)
O5 P2 1.548(7)
O6 C11' 1.43(4)
O6 C11 1.44(3)
O6 P2 1.547(7)
O7 P3 1.478(6)
O8 C18 1.482(11)
O8 P3 1.540(6)
O9 C15 1.470(12)
O9 P3 1.558(6)
O10 P4 1.481(5)
O11 C21 1.466(11)
O11 P4 1.555(6)
O12 C24 1.483(10)
O12 P4 1.557(6)
O13 H13I 0.8500
O13 H13J 0.8499
O14 H14C 0.8500
O14 H14D 0.8500
O15 H15C 0.8501
O15 H15D 0.8499
O16 H16F 0.8500
O16 H16G 0.8501
O17 H17F 0.8499
O17 H17G 0.8501
O18 H18C 0.8499
O18 H18D 0.8499
O19 H19F 0.8501
O19 H19G 0.8500
O20 H20F 0.8500
O20 H20G 0.8500
O21 H21C 0.8501
O21 H21D 0.8500
O22 H22F 0.8501
O22 H22G 0.8501
P1 C1 1.785(8)
P2 C1 1.777(9)
P3 C14 1.789(9)
P4 C14 1.778(8)
C1 H1 0.9300
C2 C4 1.489(13)
C2 C3 1.514(14)
C2 H2 0.9800
C3 H3A 0.9600
C3 H3B 0.9600
C3 H3C 0.9600
C4 H4A 0.9600
C4 H4B 0.9600
C4 H4C 0.9600
C5 C6 1.479(15)
C5 C7 1.530(17)
C5 H5 0.9800
C6 H6A 0.9600
C6 H6B 0.9600
C6 H6C 0.9600
C7 H7A 0.9600
C7 H7B 0.9600
C7 H7C 0.9600
C8 C9 1.501(18)
C8 C10 1.538(18)
C8 H8 0.9800
C9 H9A 0.9600
C9 H9B 0.9600
C9 H9C 0.9600
C10 H10A 0.9600
C10 H10B 0.9600
C10 H10C 0.9600
C11 C13 1.53(7)
C11 C12 1.53(8)
C11 H11 0.9800
C12 H12A 0.9600
C12 H12B 0.9600
C12 H12C 0.9600
C13 H13A 0.9600
C13 H13B 0.9600
C13 H13C 0.9600
C11' C12' 1.53(9)
C11' C13' 1.55(9)
C11' H11' 0.9800
C12' H12D 0.9600
C12' H12E 0.9600
C12' H12F 0.9600
C13' H13D 0.9600
C13' H13E 0.9600
C13' H13F 0.9600
C14 H14 0.9300
C15 C17 1.462(18)
C15 C16 1.473(17)
C15 H15 0.9800
C16 H16A 0.9600
C16 H16B 0.9600
C16 H16C 0.9600
C17 H17A 0.9600
C17 H17B 0.9600
C17 H17C 0.9600
C18 C20 1.482(16)
C18 C19 1.483(15)
C18 H18 0.9800
C19 H19A 0.9600
C19 H19B 0.9600
C19 H19C 0.9600
C20 H20A 0.9600
C20 H20B 0.9600
C20 H20C 0.9600
C21 C22 1.439(15)
C21 C23 1.467(14)
C21 H21 0.9800
C22 H22A 0.9600
C22 H22B 0.9600
C22 H22C 0.9600
C23 H23A 0.9600
C23 H23B 0.9600
C23 H23C 0.9600
C24 C26 1.492(14)
C24 C25 1.514(14)
C24 H24 0.9800
C25 H25A 0.9600
C25 H25B 0.9600
C25 H25C 0.9600
C26 H26A 0.9600
C26 H26B 0.9600
C26 H26C 0.9600

loop_
_geom_torsion_atom_site_label_1
_geom_torsion_atom_site_label_2
_geom_torsion_atom_site_label_3
_geom_torsion_atom_site_label_4
_geom_torsion
O10 Nd1 O1 P1 -159.4(5)
O14 Nd1 O1 P1 -110.9(6)
O15 Nd1 O1 P1 96.5(6)
O16 Nd1 O1 P1 -49.7(6)
O7 Nd1 O1 P1 48.1(8)
O4 Nd1 O1 P1 12.1(6)
O13 Nd1 O1 P1 169.6(6)
O10 Nd1 O4 P2 166.6(5)
O1 Nd1 O4 P2 -2.8(6)
O14 Nd1 O4 P2 59.3(7)
O15 Nd1 O4 P2 -89.5(6)
O16 Nd1 O4 P2 118.3(7)
O7 Nd1 O4 P2 -163.2(7)
O13 Nd1 O4 P2 -35.9(8)
O10 Nd1 O7 P3 37.2(5)
O1 Nd1 O7 P3 -161.5(4)
O14 Nd1 O7 P3 -12.1(7)
O15 Nd1 O7 P3 147.4(6)
O16 Nd1 O7 P3 -52.3(6)
O4 Nd1 O7 P3 -126.4(6)
O13 Nd1 O7 P3 92.4(6)
O1 Nd1 O10 P4 -160.6(4)
O14 Nd1 O10 P4 152.3(6)
O15 Nd1 O10 P4 -63.3(6)
O16 Nd1 O10 P4 80.2(5)
O7 Nd1 O10 P4 3.8(5)
O4 Nd1 O10 P4 34.8(7)
O13 Nd1 O10 P4 -129.8(6)
Nd1 O1 P1 O3 -106.9(6)
Nd1 O1 P1 O2 132.7(5)
Nd1 O1 P1 C1 10.6(7)
C5 O3 P1 O1 -49.8(8)
C5 O3 P1 O2 75.5(7)
C5 O3 P1 C1 -172.3(7)
C2 O2 P1 O1 -21.4(8)
C2 O2 P1 O3 -147.8(7)
C2 O2 P1 C1 103.3(7)
Nd1 O4 P2 O6 92.9(7)
Nd1 O4 P2 O5 -147.5(6)
Nd1 O4 P2 C1 -25.7(8)
C11' O6 P2 O4 62(4)
C11 O6 P2 O4 14(3)
C11' O6 P2 O5 -66(4)
C11 O6 P2 O5 -113(3)
C11' O6 P2 C1 -176(4)
C11 O6 P2 C1 137(3)
C8 O5 P2 O4 16.7(12)
C8 O5 P2 O6 143.8(10)
C8 O5 P2 C1 -108.1(10)
Nd1 O7 P3 O8 -148.8(5)
Nd1 O7 P3 O9 90.5(6)
Nd1 O7 P3 C14 -25.0(7)
C18 O8 P3 O7 26.0(9)
C18 O8 P3 O9 153.0(8)
C18 O8 P3 C14 -99.8(8)
C15 O9 P3 O7 32.5(9)
C15 O9 P3 O8 -93.5(8)
C15 O9 P3 C14 154.1(8)
Nd1 O10 P4 O11 -164.2(5)
Nd1 O10 P4 O12 74.8(6)
Nd1 O10 P4 C14 -42.5(7)
C21 O11 P4 O10 21.7(8)
C21 O11 P4 O12 148.4(7)
C21 O11 P4 C14 -102.1(8)
C24 O12 P4 O10 61.5(7)
C24 O12 P4 O11 -64.5(7)
C24 O12 P4 C14 -176.9(6)
O4 P2 C1 P1 51.5(6)
O6 P2 C1 P1 -74.2(5)
O5 P2 C1 P1 179.2(5)
O1 P1 C1 P2 -45.7(6)
O3 P1 C1 P2 78.8(5)
O2 P1 C1 P2 -171.2(4)
P1 O2 C2 C4 139.7(7)
P1 O2 C2 C3 -97.5(9)
P1 O3 C5 C6 -107.9(9)
P1 O3 C5 C7 133.0(8)
P2 O5 C8 C9 130.1(11)
P2 O5 C8 C10 -113.2(11)
C11' O6 C11 C13 59(5)
P2 O6 C11 C13 172(4)
C11' O6 C11 C12 -61(5)
P2 O6 C11 C12 53(5)
C11 O6 C11' C12' 42(7)
P2 O6 C11' C12' -57(9)
C11 O6 C11' C13' -70(5)
P2 O6 C11' C13' -168(3)
O10 P4 C14 P3 57.2(6)
O11 P4 C14 P3 -177.2(4)
O12 P4 C14 P3 -66.9(5)
O7 P3 C14 P4 -29.8(6)
O8 P3 C14 P4 97.2(5)
O9 P3 C14 P4 -153.7(5)
P3 O9 C15 C17 92.6(11)
P3 O9 C15 C16 -145.1(9)
P3 O8 C18 C20 -116.9(9)
P3 O8 C18 C19 120.7(9)
P4 O11 C21 C22 113.5(9)
P4 O11 C21 C23 -123.4(8)
P4 O12 C24 C26 -114.7(8)
P4 O12 C24 C25 121.9(8)

loop_
_platon_squeeze_void_nr
_platon_squeeze_void_average_x
_platon_squeeze_void_average_y
_platon_squeeze_void_average_z
_platon_squeeze_void_volume
_platon_squeeze_void_count_electrons
_platon_squeeze_void_content
1 0.148 0.874 0.109 16 1 ' '
2 0.852 0.126 0.891 16 1 ' '
